data_8107037
loop_
_publ_author_name
'El-Hiti, Gamal A.'
'Abdel-Wahab, Bakr F.'
'Baashen, Mohammed'
'Ghabbour, Hazem A.'
'Alruqi, Obaid S.'

_publ_section_title
;
 Crystal structure of
 3-(benzofuran-2-yl)-5-(4-fluorophenyl)-4,5-dihydro-1Hpyrazole-1-carbothioamide,
 C18H14FN3OS
;
_journal_issue 3
_journal_name_full 'Zeitschrift f\"ur Kristallographie - New Crystal Structures'
_journal_page_first 887
_journal_page_last 888
_journal_paper_doi 10.1515/ncrs-2015-0304
_journal_volume 231
_journal_year 2016
_chemical_formula_sum 'C18 H14 F N3 O S'
_chemical_formula_weight 339.38
_space_group_crystal_system monoclinic
_space_group_IT_number 14
_space_group_name_Hall '-P 2ybc'
_space_group_name_H-M_alt 'P 1 21/c 1'
_atom_sites_solution_hydrogens geom
_atom_sites_solution_primary direct
_atom_sites_solution_secondary difmap
_cell_angle_alpha 90.00
_cell_angle_beta 102.331(2)
_cell_angle_gamma 90.00
_cell_formula_units_Z 4
_cell_length_a 14.9084(6)
_cell_length_b 11.2339(4)
_cell_length_c 9.4417(4)
_cell_measurement_reflns_used 9041
_cell_measurement_temperature 100(2)
_cell_measurement_theta_max 32.66
_cell_measurement_theta_min 2.29
_cell_volume 1544.81(11)
_computing_cell_refinement 'Bruker SAINT'
_computing_data_collection 'Bruker APEX2'
_computing_data_reduction 'Bruker SAINT'
_computing_molecular_graphics 'Bruker SHELXTL'
_computing_publication_material 'Bruker SHELXTL'
_computing_structure_refinement 'SHELXL-2014 (Sheldrick 2014)'
_computing_structure_solution 'SHELXS-97 (Sheldrick 2008)'
_diffrn_ambient_temperature 100(2)
_diffrn_measured_fraction_theta_full 0.997
_diffrn_measured_fraction_theta_max 0.997
_diffrn_measurement_device_type 'Bruker APEX-II CCD'
_diffrn_measurement_method '\f and \w scans'
_diffrn_radiation_monochromator graphite
_diffrn_radiation_source 'fine-focus micro tube'
_diffrn_radiation_type MoK\a
_diffrn_radiation_wavelength 0.71073
_diffrn_reflns_av_R_equivalents 0.0422
_diffrn_reflns_av_sigmaI/netI 0.0363
_diffrn_reflns_limit_h_max 22
_diffrn_reflns_limit_h_min -22
_diffrn_reflns_limit_k_max 17
_diffrn_reflns_limit_k_min -17
_diffrn_reflns_limit_l_max 13
_diffrn_reflns_limit_l_min -14
_diffrn_reflns_number 34811
_diffrn_reflns_theta_full 33.22
_diffrn_reflns_theta_max 33.22
_diffrn_reflns_theta_min 2.29
_diffrn_standards_decay_% .
_diffrn_standards_interval_count .
_diffrn_standards_interval_time .
_diffrn_standards_number 34811
_exptl_absorpt_coefficient_mu 0.231
_exptl_absorpt_correction_T_max 0.9438
_exptl_absorpt_correction_T_min 0.9161
_exptl_absorpt_correction_type multi-scan
_exptl_absorpt_process_details SADABS_Bruker_2014
_exptl_crystal_colour yellow
_exptl_crystal_density_diffrn 1.459
_exptl_crystal_density_method 'not measured'
_exptl_crystal_description BLOCK
_exptl_crystal_F_000 704
_exptl_crystal_size_max 0.39
_exptl_crystal_size_mid 0.27
_exptl_crystal_size_min 0.25
_refine_diff_density_max 0.379
_refine_diff_density_min -0.393
_refine_diff_density_rms 0.055
_refine_ls_extinction_coef 0.0108(18)
_refine_ls_extinction_expression Fc^*^=kFc[1+0.001xFc^2^\l^3^/sin(2\q)]^-1/4^
_refine_ls_extinction_method 'SHELXL-2014/7 (Sheldrick 2014'
_refine_ls_goodness_of_fit_ref 1.048
_refine_ls_hydrogen_treatment mixed
_refine_ls_matrix_type full
_refine_ls_number_parameters 227
_refine_ls_number_reflns 4503
_refine_ls_number_restraints 0
_refine_ls_restrained_S_all 1.048
_refine_ls_R_factor_all 0.0466
_refine_ls_R_factor_gt 0.0365
_refine_ls_shift/su_max 0.000
_refine_ls_shift/su_mean 0.000
_refine_ls_structure_factor_coef Fsqd
_refine_ls_weighting_details 'w=1/[\s^2^(Fo^2^)+(0.0455P)^2^+0.8106P] where P=(Fo^2^+2Fc^2^)/3'
_refine_ls_weighting_scheme calc
_refine_ls_wR_factor_gt 0.0899
_refine_ls_wR_factor_ref 0.0953
_reflns_number_gt 4687
_reflns_number_total 5916
_reflns_threshold_expression >2sigma(I)
_cod_data_source_file suppl_ncrs-2015-0304_suppl.cif
_cod_data_source_block a_a
_cod_original_sg_symbol_H-M 'P 21/c'
_cod_database_code 8107037

loop_
_symmetry_equiv_pos_as_xyz
'x, y, z'
'-x, y+1/2, -z+1/2'
'-x, -y, -z'
'x, -y-1/2, z-1/2'

loop_
_atom_site_label
_atom_site_type_symbol
_atom_site_fract_x
_atom_site_fract_y
_atom_site_fract_z
_atom_site_U_iso_or_equiv
_atom_site_adp_type
_atom_site_occupancy
_atom_site_site_symmetry_order
_atom_site_calc_flag
_atom_site_refinement_flags_posn
_atom_site_refinement_flags_adp
_atom_site_refinement_flags_occupancy
_atom_site_disorder_assembly
_atom_site_disorder_group
S1 S -0.00709(2) 0.66889(3) 0.34385(3) 0.01467(9) Uani 1 1 d . . . . .
F1 F 0.26018(6) 0.64126(8) -0.11869(8) 0.02247(19) Uani 1 1 d . . . . .
O1 O 0.35344(7) 0.37899(9) 0.75494(11) 0.0201(2) Uani 0.827(7) 1 d . . P A 1
N1 N 0.20148(7) 0.49118(10) 0.57633(11) 0.0142(2) Uani 1 1 d . . . . .
N2 N 0.13062(7) 0.52637(9) 0.46285(10) 0.0125(2) Uani 1 1 d . . . . .
N3 N 0.10302(8) 0.67892(10) 0.60586(12) 0.0171(2) Uani 1 1 d . . . . .
C1 C 0.41904(9) 0.29688(12) 0.81887(14) 0.0175(3) Uani 1 1 d . . . . .
C2 C 0.48917(11) 0.31332(14) 0.93856(16) 0.0265(3) Uani 1 1 d . . . . .
H2 H 0.4975 0.3870 0.9891 0.032 Uiso 1 1 calc R U . . .
C3 C 0.54659(10) 0.21769(16) 0.98141(16) 0.0309(4) Uani 1 1 d . . . . .
H3 H 0.5955 0.2254 1.0639 0.037 Uiso 1 1 calc R U . . .
C4 C 0.53459(11) 0.11067(16) 0.90679(19) 0.0332(4) Uani 1 1 d . . . . .
H4 H 0.5762 0.0472 0.9382 0.040 Uiso 1 1 calc R U . . .
C5 C 0.46346(11) 0.09388(13) 0.78764(18) 0.0282(3) Uani 1 1 d . . . . .
H5 H 0.4550 0.0198 0.7381 0.034 Uiso 1 1 calc R U . . .
C6 C 0.40436(9) 0.18985(12) 0.74268(14) 0.0177(3) Uani 1 1 d . . . . .
C7 C 0.32714(8) 0.20994(12) 0.62669(14) 0.0211(3) Uani 0.827(7) 1 d . . P A 1
H7 H 0.3000 0.1539 0.5550 0.025 Uiso 0.827(7) 1 calc R U P A 1
C8 C 0.30022(9) 0.32237(13) 0.63787(14) 0.0198(3) Uani 1 1 d . . . . .
C9 C 0.22666(8) 0.38614(11) 0.54501(13) 0.0141(2) Uani 1 1 d . . . . .
C10 C 0.17170(9) 0.33508(11) 0.40598(13) 0.0147(2) Uani 1 1 d . . . . .
H10A H 0.1299 0.2713 0.4248 0.018 Uiso 1 1 calc R U . . .
H10B H 0.2120 0.3033 0.3441 0.018 Uiso 1 1 calc R U . . .
C11 C 0.11771(8) 0.44552(10) 0.33655(12) 0.0119(2) Uani 1 1 d . . . . .
H11 H 0.0513 0.4258 0.3016 0.014 Uiso 1 1 calc R U . . .
C12 C 0.15669(8) 0.49908(10) 0.21516(12) 0.0112(2) Uani 1 1 d . . . . .
C13 C 0.23246(8) 0.57463(11) 0.24438(13) 0.0149(2) Uani 1 1 d . . . . .
H13 H 0.2599 0.5939 0.3420 0.018 Uiso 1 1 calc R U . . .
C14 C 0.26843(9) 0.62219(12) 0.13223(13) 0.0162(2) Uani 1 1 d . . . . .
H14 H 0.3200 0.6739 0.1517 0.019 Uiso 1 1 calc R U . . .
C15 C 0.22693(9) 0.59200(11) -0.00807(13) 0.0149(2) Uani 1 1 d . . . . .
C16 C 0.15248(9) 0.51661(11) -0.04208(13) 0.0158(2) Uani 1 1 d . . . . .
H16 H 0.1259 0.4971 -0.1399 0.019 Uiso 1 1 calc R U . . .
C17 C 0.11752(8) 0.47004(11) 0.07175(13) 0.0137(2) Uani 1 1 d . . . . .
H17 H 0.0663 0.4178 0.0514 0.016 Uiso 1 1 calc R U . . .
C18 C 0.07994(8) 0.62359(11) 0.47793(13) 0.0123(2) Uani 1 1 d . . . . .
H3A H 0.1485(13) 0.6547(16) 0.669(2) 0.027(5) Uiso 1 1 d . . . . .
H3B H 0.0725(13) 0.7394(17) 0.6220(19) 0.026(4) Uiso 1 1 d . . . . .
C1A C 0.35344(7) 0.37899(9) 0.75494(11) 0.0201(2) Uani 0.173(7) 1 d . . P A 2
H1A H 0.3467 0.4583 0.7859 0.024 Uiso 0.173(7) 1 calc R U P A 2
O7A O 0.32714(8) 0.20994(12) 0.62669(14) 0.0211(3) Uani 0.173(7) 1 d . . P A 2

loop_
_atom_site_aniso_label
_atom_site_aniso_U_11
_atom_site_aniso_U_22
_atom_site_aniso_U_33
_atom_site_aniso_U_23
_atom_site_aniso_U_13
_atom_site_aniso_U_12
S1 0.01383(15) 0.01482(15) 0.01508(15) 0.00149(10) 0.00243(10) 0.00253(11)
F1 0.0263(4) 0.0292(4) 0.0127(3) 0.0038(3) 0.0060(3) -0.0093(3)
O1 0.0208(5) 0.0197(5) 0.0193(5) 0.0041(4) 0.0029(4) 0.0059(4)
N1 0.0126(5) 0.0185(5) 0.0108(4) 0.0027(4) 0.0011(4) 0.0005(4)
N2 0.0141(5) 0.0139(5) 0.0089(4) -0.0003(3) 0.0013(4) 0.0022(4)
N3 0.0212(5) 0.0159(5) 0.0139(5) -0.0037(4) 0.0027(4) 0.0020(4)
C1 0.0167(6) 0.0187(6) 0.0182(6) 0.0063(5) 0.0059(5) 0.0030(5)
C2 0.0298(7) 0.0306(8) 0.0183(6) 0.0010(5) 0.0036(5) -0.0121(6)
C3 0.0162(6) 0.0493(10) 0.0243(7) 0.0150(7) -0.0025(5) -0.0082(6)
C4 0.0215(7) 0.0385(9) 0.0405(9) 0.0238(7) 0.0089(6) 0.0129(6)
C5 0.0332(8) 0.0182(7) 0.0356(8) 0.0032(6) 0.0129(7) 0.0032(6)
C6 0.0137(6) 0.0217(6) 0.0177(6) 0.0046(5) 0.0034(5) -0.0009(5)
C7 0.0149(6) 0.0287(7) 0.0187(6) 0.0066(5) 0.0013(4) -0.0015(5)
C8 0.0137(6) 0.0286(7) 0.0180(6) 0.0095(5) 0.0051(5) 0.0021(5)
C9 0.0127(5) 0.0173(6) 0.0130(5) 0.0037(4) 0.0042(4) 0.0008(4)
C10 0.0191(6) 0.0123(5) 0.0134(5) 0.0015(4) 0.0050(4) 0.0022(4)
C11 0.0137(5) 0.0116(5) 0.0108(5) -0.0011(4) 0.0031(4) 0.0004(4)
C12 0.0121(5) 0.0111(5) 0.0102(5) 0.0001(4) 0.0019(4) 0.0016(4)
C13 0.0152(5) 0.0178(6) 0.0107(5) -0.0013(4) 0.0009(4) -0.0024(4)
C14 0.0150(6) 0.0187(6) 0.0148(6) 0.0002(4) 0.0025(4) -0.0043(5)
C15 0.0174(6) 0.0164(6) 0.0118(5) 0.0030(4) 0.0049(4) -0.0004(4)
C16 0.0194(6) 0.0164(6) 0.0106(5) -0.0008(4) 0.0009(4) -0.0018(5)
C17 0.0139(5) 0.0133(5) 0.0130(5) -0.0005(4) 0.0010(4) -0.0019(4)
C18 0.0130(5) 0.0121(5) 0.0132(5) 0.0009(4) 0.0058(4) -0.0021(4)
C1A 0.0208(5) 0.0197(5) 0.0193(5) 0.0041(4) 0.0029(4) 0.0059(4)
O7A 0.0149(6) 0.0287(7) 0.0187(6) 0.0066(5) 0.0013(4) -0.0015(5)

loop_
_atom_type_symbol
_atom_type_description
_atom_type_scat_dispersion_real
_atom_type_scat_dispersion_imag
_atom_type_scat_source
C C 0.0033 0.0016 'International Tables Vol C Tables 4.2.6.8 and 6.1.1.4'
H H 0.0000 0.0000 'International Tables Vol C Tables 4.2.6.8 and 6.1.1.4'
N N 0.0061 0.0033 'International Tables Vol C Tables 4.2.6.8 and 6.1.1.4'
O O 0.0106 0.0060 'International Tables Vol C Tables 4.2.6.8 and 6.1.1.4'
S S 0.1246 0.1234 'International Tables Vol C Tables 4.2.6.8 and 6.1.1.4'
F F 0.0171 0.0103 'International Tables Vol C Tables 4.2.6.8 and 6.1.1.4'

loop_
_geom_angle_atom_site_label_1
_geom_angle_atom_site_label_2
_geom_angle_atom_site_label_3
_geom_angle
_geom_angle_site_symmetry_1
_geom_angle_site_symmetry_3
C8 O1 C1 105.98(11) . .
C9 N1 N2 107.05(10) . .
C18 N2 N1 119.83(10) . .
C18 N2 C11 126.98(10) . .
N1 N2 C11 113.14(9) . .
C18 N3 H3A 120.2(13) . .
C18 N3 H3B 119.3(12) . .
H3A N3 H3B 120.5(17) . .
C2 C1 C1A 127.53(13) . .
C2 C1 O1 127.53(13) . .
C2 C1 C6 123.14(13) . .
C1A C1 C6 109.33(11) . .
O1 C1 C6 109.33(11) . .
C1 C2 C3 116.79(14) . .
C1 C2 H2 121.6 . .
C3 C2 H2 121.6 . .
C2 C3 C4 121.46(14) . .
C2 C3 H3 119.3 . .
C4 C3 H3 119.3 . .
C5 C4 C3 121.66(14) . .
C5 C4 H4 119.2 . .
C3 C4 H4 119.2 . .
C4 C5 C6 117.70(14) . .
C4 C5 H5 121.2 . .
C6 C5 H5 121.2 . .
C1 C6 C5 119.24(13) . .
C1 C6 O7A 105.76(12) . .
C5 C6 O7A 134.98(14) . .
C1 C6 C7 105.76(12) . .
C5 C6 C7 134.98(14) . .
C8 C7 C6 107.19(12) . .
C8 C7 H7 126.4 . .
C6 C7 H7 126.4 . .
C7 C8 O1 111.72(12) . .
O7A C8 C1A 111.72(12) . .
O7A C8 C9 128.66(13) . .
C7 C8 C9 128.66(13) . .
O1 C8 C9 119.62(12) . .
C1A C8 C9 119.62(12) . .
N1 C9 C8 122.40(12) . .
N1 C9 C10 114.66(11) . .
C8 C9 C10 122.92(11) . .
C9 C10 C11 101.60(10) . .
C9 C10 H10A 111.5 . .
C11 C10 H10A 111.5 . .
C9 C10 H10B 111.5 . .
C11 C10 H10B 111.5 . .
H10A C10 H10B 109.3 . .
N2 C11 C12 111.17(9) . .
N2 C11 C10 100.64(9) . .
C12 C11 C10 112.96(9) . .
N2 C11 H11 110.6 . .
C12 C11 H11 110.6 . .
C10 C11 H11 110.6 . .
C13 C12 C17 119.27(11) . .
C13 C12 C11 121.19(10) . .
C17 C12 C11 119.52(10) . .
C14 C13 C12 120.75(11) . .
C14 C13 H13 119.6 . .
C12 C13 H13 119.6 . .
C15 C14 C13 118.01(11) . .
C15 C14 H14 121.0 . .
C13 C14 H14 121.0 . .
F1 C15 C16 118.47(11) . .
F1 C15 C14 118.26(11) . .
C16 C15 C14 123.27(11) . .
C15 C16 C17 117.80(11) . .
C15 C16 H16 121.1 . .
C17 C16 H16 121.1 . .
C16 C17 C12 120.89(11) . .
C16 C17 H17 119.6 . .
C12 C17 H17 119.6 . .
N3 C18 N2 115.39(11) . .
N3 C18 S1 123.13(10) . .
N2 C18 S1 121.47(9) . .
C8 C1A C1 105.98(11) . .
C8 C1A H1A 127.0 . .
C1 C1A H1A 127.0 . .
C8 O7A C6 107.19(12) . .

loop_
_geom_bond_atom_site_label_1
_geom_bond_atom_site_label_2
_geom_bond_distance
_geom_bond_site_symmetry_2
S1 C18 1.6862(13) .
F1 C15 1.3653(13) .
O1 C8 1.3717(17) .
O1 C1 1.3855(16) .
N1 C9 1.2916(16) .
N1 N2 1.3917(14) .
N2 C18 1.3528(15) .
N2 C11 1.4785(15) .
N3 C18 1.3365(16) .
N3 H3A 0.85(2) .
N3 H3B 0.850(19) .
C1 C2 1.3782(19) .
C1 C1A 1.3855(16) .
C1 C6 1.3942(19) .
C2 C3 1.379(2) .
C2 H2 0.9500 .
C3 C4 1.386(3) .
C3 H3 0.9500 .
C4 C5 1.384(2) .
C4 H4 0.9500 .
C5 C6 1.400(2) .
C5 H5 0.9500 .
C6 O7A 1.4272(17) .
C6 C7 1.4272(17) .
C7 C8 1.336(2) .
C7 H7 0.9500 .
C8 O7A 1.336(2) .
C8 C1A 1.3717(17) .
C8 C9 1.4401(17) .
C9 C10 1.5047(17) .
C10 C11 1.5464(17) .
C10 H10A 0.9900 .
C10 H10B 0.9900 .
C11 C12 1.5160(16) .
C11 H11 1.0000 .
C12 C13 1.3926(16) .
C12 C17 1.3939(16) .
C13 C14 1.3917(17) .
C13 H13 0.9500 .
C14 C15 1.3792(17) .
C14 H14 0.9500 .
C15 C16 1.3784(17) .
C16 C17 1.3927(17) .
C16 H16 0.9500 .
C17 H17 0.9500 .
C1A H1A 0.9500 .

loop_
_geom_torsion_atom_site_label_1
_geom_torsion_atom_site_label_2
_geom_torsion_atom_site_label_3
_geom_torsion_atom_site_label_4
_geom_torsion
_geom_torsion_site_symmetry_1
_geom_torsion_site_symmetry_2
_geom_torsion_site_symmetry_3
_geom_torsion_site_symmetry_4
C9 N1 N2 C18 168.27(10) . . . .
C9 N1 N2 C11 -9.50(13) . . . .
C8 O1 C1 C2 178.64(13) . . . .
C8 O1 C1 C6 -1.33(14) . . . .
C1A C1 C2 C3 -179.54(13) . . . .
O1 C1 C2 C3 -179.54(13) . . . .
C6 C1 C2 C3 0.4(2) . . . .
C1 C2 C3 C4 0.5(2) . . . .
C2 C3 C4 C5 -1.3(2) . . . .
C3 C4 C5 C6 1.1(2) . . . .
C2 C1 C6 C5 -0.6(2) . . . .
C1A C1 C6 C5 179.42(12) . . . .
O1 C1 C6 C5 179.42(12) . . . .
C2 C1 C6 O7A -179.12(12) . . . .
C1A C1 C6 O7A 0.86(14) . . . .
C2 C1 C6 C7 -179.12(12) . . . .
O1 C1 C6 C7 0.86(14) . . . .
C4 C5 C6 C1 -0.2(2) . . . .
C4 C5 C6 O7A 177.81(14) . . . .
C4 C5 C6 C7 177.81(14) . . . .
C1 C6 C7 C8 -0.04(14) . . . .
C5 C6 C7 C8 -178.26(15) . . . .
C6 C7 C8 O1 -0.81(14) . . . .
C6 C7 C8 C9 178.52(12) . . . .
C1 O1 C8 C7 1.34(14) . . . .
C1 O1 C8 C9 -178.06(11) . . . .
N2 N1 C9 C8 178.93(10) . . . .
N2 N1 C9 C10 -2.38(13) . . . .
O7A C8 C9 N1 172.57(13) . . . .
C7 C8 C9 N1 172.57(13) . . . .
O1 C8 C9 N1 -8.14(18) . . . .
C1A C8 C9 N1 -8.14(18) . . . .
O7A C8 C9 C10 -6.0(2) . . . .
C7 C8 C9 C10 -6.0(2) . . . .
O1 C8 C9 C10 173.28(11) . . . .
C1A C8 C9 C10 173.28(11) . . . .
N1 C9 C10 C11 12.16(13) . . . .
C8 C9 C10 C11 -169.16(11) . . . .
C18 N2 C11 C12 78.77(14) . . . .
N1 N2 C11 C12 -103.65(11) . . . .
C18 N2 C11 C10 -161.34(11) . . . .
N1 N2 C11 C10 16.25(12) . . . .
C9 C10 C11 N2 -15.49(11) . . . .
C9 C10 C11 C12 103.11(11) . . . .
N2 C11 C12 C13 31.31(15) . . . .
C10 C11 C12 C13 -80.96(14) . . . .
N2 C11 C12 C17 -150.27(11) . . . .
C10 C11 C12 C17 97.45(13) . . . .
C17 C12 C13 C14 0.78(18) . . . .
C11 C12 C13 C14 179.20(11) . . . .
C12 C13 C14 C15 -0.13(19) . . . .
C13 C14 C15 F1 178.03(11) . . . .
C13 C14 C15 C16 -0.6(2) . . . .
F1 C15 C16 C17 -178.00(11) . . . .
C14 C15 C16 C17 0.6(2) . . . .
C15 C16 C17 C12 0.07(19) . . . .
C13 C12 C17 C16 -0.75(18) . . . .
C11 C12 C17 C16 -179.20(11) . . . .
N1 N2 C18 N3 -0.40(16) . . . .
C11 N2 C18 N3 177.04(11) . . . .
N1 N2 C18 S1 -179.52(8) . . . .
C11 N2 C18 S1 -2.08(16) . . . .
O7A C8 C1A C1 1.34(14) . . . .
C9 C8 C1A C1 -178.06(11) . . . .
C2 C1 C1A C8 178.64(13) . . . .
C6 C1 C1A C8 -1.33(14) . . . .
C1A C8 O7A C6 -0.81(14) . . . .
C9 C8 O7A C6 178.52(12) . . . .
C1 C6 O7A C8 -0.04(14) . . . .
C5 C6 O7A C8 -178.26(15) . . . .
